data_7251727
loop_
_publ_author_name
'Yan, Si'
'Xu, Mengwei'
'Liu, Yan'
'Du, Ziwei'
'Zhang, Guangshuai'
'Liu, Zishu'
'Xiao, Jin'
'Guo, Xiaoqian'
'Liao, Gang'
'Min, Qing'
'Xie, Baocheng'
'Qin, Shuanglin'

_publ_section_title
;
 K<sup>+</sup>/Cu<sup>2+</sup> Co-chelated diastereoselective
 Friedel-Crafts reaction with chiral <i>N</i>-sulfinyl ketimines for the
 facile synthesis of chiral bisindoles and their cytotoxicity.
;
_journal_issue 8
_journal_name_full 'RSC advances'
_journal_page_first 7337
_journal_page_last 7343
_journal_paper_doi 10.1039/d5ra09219a
_journal_volume 16
_journal_year 2026
_chemical_absolute_configuration unk
_chemical_formula_moiety '0.5(C21 H23 N3 O2 S), 0.458[CH3COOCH2CH3]'
_chemical_formula_sum 'C21 H23 N3 O2 S'
_chemical_formula_weight 381.48
_space_group_crystal_system orthorhombic
_space_group_IT_number 19
_space_group_name_Hall 'P 2ac 2ab'
_space_group_name_H-M_alt 'P 21 21 21'
_atom_sites_solution_hydrogens geom
_atom_sites_solution_primary iterative
_audit_creation_date 2024-06-21
_audit_creation_method
;
Olex2 1.5
(compiled 2024.02.16 svn.r378c4104 for OlexSys, GUI svn.r6928)
;
_audit_update_record
;
2025-02-13 deposited with the CCDC.	2026-01-29 downloaded from the CCDC.
;
_cell_angle_alpha 90
_cell_angle_beta 90
_cell_angle_gamma 90
_cell_formula_units_Z 4
_cell_length_a 10.4468(16)
_cell_length_b 12.9783(11)
_cell_length_c 19.993(3)
_cell_measurement_reflns_used 8368
_cell_measurement_temperature 301.00
_cell_measurement_theta_max 72.10
_cell_measurement_theta_min 4.06
_cell_volume 2710.7(6)
_computing_cell_refinement 'SAINT V8.40B (?, 2016)'
_computing_data_reduction 'SAINT V8.40B (?, 2016)'
_computing_molecular_graphics 'Olex2 1.5 (Dolomanov et al., 2009)'
_computing_publication_material 'Olex2 1.5 (Dolomanov et al., 2009)'
_computing_structure_refinement 'SHELXL 2018/3 (Sheldrick, 2015)'
_computing_structure_solution 'olex2.solve 1.5 (Bourhis et al., 2015)'
_diffrn_ambient_temperature 301.00
_diffrn_measured_fraction_theta_full 0.991
_diffrn_measured_fraction_theta_max 0.992
_diffrn_measurement_device_type 'Bruker APEX-II CCD'
_diffrn_measurement_method '\f and \w scans'
_diffrn_radiation_type CuK\a
_diffrn_radiation_wavelength 1.54184
_diffrn_reflns_av_R_equivalents 0.0592
_diffrn_reflns_av_unetI/netI 0.0443
_diffrn_reflns_Laue_measured_fraction_full 0.991
_diffrn_reflns_Laue_measured_fraction_max 0.992
_diffrn_reflns_limit_h_max 12
_diffrn_reflns_limit_h_min -12
_diffrn_reflns_limit_k_max 16
_diffrn_reflns_limit_k_min -13
_diffrn_reflns_limit_l_max 24
_diffrn_reflns_limit_l_min -24
_diffrn_reflns_number 26816
_diffrn_reflns_point_group_measured_fraction_full 0.990
_diffrn_reflns_point_group_measured_fraction_max 0.990
_diffrn_reflns_theta_full 67.684
_diffrn_reflns_theta_max 72.184
_diffrn_reflns_theta_min 4.061
_diffrn_source_current 1.1
_diffrn_source_power 0.05500000000000001
_diffrn_source_voltage 50.0
_diffrn_standards_number 0
_exptl_absorpt_coefficient_mu 1.181
_exptl_absorpt_correction_T_max 0.7536
_exptl_absorpt_correction_T_min 0.6182
_exptl_absorpt_correction_type multi-scan
_exptl_absorpt_process_details
;
SADABS-2016/2 (Bruker,2016/2) was used for absorption correction.
wR2(int) was 0.1092 before and 0.0668 after correction.
The Ratio of minimum to maximum transmission is 0.8203.
The \l/2 correction factor is Not present.
;
_exptl_crystal_colour colourless
_exptl_crystal_colour_primary colourless
_exptl_crystal_density_diffrn 0.935
_exptl_crystal_description block
_exptl_crystal_F_000 808
_exptl_crystal_size_max 0.54
_exptl_crystal_size_mid 0.48
_exptl_crystal_size_min 0.25
_refine_diff_density_max 0.366
_refine_diff_density_min -0.328
_refine_diff_density_rms 0.071
_refine_ls_abs_structure_details
;
 Flack x determined using 1867 quotients [(I+)-(I-)]/[(I+)+(I-)]
 (Parsons, Flack and Wagner, Acta Cryst. B69 (2013) 249-259).
;
_refine_ls_abs_structure_Flack 0.029(8)
_refine_ls_extinction_method none
_refine_ls_goodness_of_fit_ref 1.076
_refine_ls_hydrogen_treatment constr
_refine_ls_matrix_type full
_refine_ls_number_parameters 248
_refine_ls_number_reflns 5289
_refine_ls_number_restraints 0
_refine_ls_restrained_S_all 1.076
_refine_ls_R_factor_all 0.0729
_refine_ls_R_factor_gt 0.0597
_refine_ls_shift/su_max 0.000
_refine_ls_shift/su_mean 0.000
_refine_ls_structure_factor_coef Fsqd
_refine_ls_weighting_details 'w=1/[\s^2^(Fo^2^)+(0.1558P)^2^] where P=(Fo^2^+2Fc^2^)/3'
_refine_ls_weighting_scheme calc
_refine_ls_wR_factor_gt 0.1739
_refine_ls_wR_factor_ref 0.1976
_reflns_Friedel_coverage 0.768
_reflns_Friedel_fraction_full 0.987
_reflns_Friedel_fraction_max 0.988
_reflns_number_gt 4668
_reflns_number_total 5289
_reflns_threshold_expression 'I > 2\s(I)'
_cod_data_source_file d5ra09219a2.cif
_cod_data_source_block cu_1s_0m_a
_cod_original_cell_volume 2710.7(7)
_cod_database_code 7251727
_shelx_shelxl_version_number 2018/3
_shelx_space_group_comment
;
The symmetry employed for this shelxl refinement is uniquely defined
by the following loop, which should always be used as a source of
symmetry information in preference to the above space-group names.
They are only intended as comments.
;
_shelx_estimated_absorpt_t_max 0.757
_shelx_estimated_absorpt_t_min 0.568
_olex2_refinement_description
;
1. Fixed Uiso
 At 1.2 times of:
  All C(H) groups, All N(H) groups
 At 1.5 times of:
  All C(H,H,H) groups
2.a Aromatic/amide H refined with riding coordinates:
 N2(H2), N3(H3), C8(H8), C14(H14), C1(H1), C16(H16), C15(H15), C13(H13),
 C4(H4), C3(H3A), C2(H2A)
2.b Idealised Me refined as rotating group:
 C19(H19A,H19B,H19C), C20(H20A,H20B,H20C), C11(H11A,H11B,H11C), C21(H21A,H21B,
 H21C)
;
_smtbx_masks_special_details
;
A solvent mask was calculated and 176 electrons were 
found in a volume of 1036\%A^3^ in 1 void per unit cell. 
This is consistent with the presence of 
0.458[CH3COOCH2CH3] per formula unit 
which account for 176 electrons 
per unit cell.
;
_smtbx_masks_void_probe_radius 1.2
_smtbx_masks_void_truncation_radius 1.2
_olex2_submission_special_instructions 'No special instructions were received'

loop_
_space_group_symop_operation_xyz
'x, y, z'
'-x+1/2, -y, z+1/2'
'-x, y+1/2, -z+1/2'
'x+1/2, -y+1/2, -z'

loop_
_atom_site_label
_atom_site_type_symbol
_atom_site_fract_x
_atom_site_fract_y
_atom_site_fract_z
_atom_site_U_iso_or_equiv
_atom_site_adp_type
_atom_site_occupancy
_atom_site_site_symmetry_order
_atom_site_calc_flag
_atom_site_refinement_flags_posn
_atom_site_refinement_flags_adp
_atom_site_refinement_flags_occupancy
_atom_site_disorder_assembly
_atom_site_disorder_group
S1 S 0.42835(8) 0.36663(6) 0.43793(4) 0.0449(3) Uani 1 1 d . . . . .
O1 O 0.4989(3) 0.2823(2) 0.40358(16) 0.0642(8) Uani 1 1 d . . . . .
O2 O 0.3334(4) 0.6465(3) 0.4635(2) 0.0756(9) Uani 1 1 d . . . . .
N2 N 0.3859(3) 0.4569(3) 0.38437(17) 0.0523(7) Uani 1 1 d . . . . .
H2 H 0.319798 0.449215 0.359193 0.063 Uiso 1 1 calc R U . . .
N3 N 0.4420(6) 0.6894(3) 0.2197(2) 0.0791(13) Uani 1 1 d . . . . .
H3 H 0.474800 0.716217 0.184320 0.095 Uiso 1 1 calc R U . . .
N1 N 0.5525(4) 0.6469(3) 0.4699(2) 0.0700(10) Uani 1 1 d . . . . .
C6 C 0.3010(5) 0.6369(3) 0.2975(2) 0.0617(10) Uani 1 1 d . . . . .
C5 C 0.3154(6) 0.6865(3) 0.2346(2) 0.0685(12) Uani 1 1 d . . . . .
C17 C 0.6087(4) 0.5372(3) 0.3863(2) 0.0540(8) Uani 1 1 d . . . . .
C7 C 0.4274(5) 0.6094(3) 0.3190(2) 0.0568(9) Uani 1 1 d . . . . .
C9 C 0.4643(4) 0.5513(3) 0.3808(2) 0.0520(8) Uani 1 1 d . . . . .
C10 C 0.4378(4) 0.6207(3) 0.4427(2) 0.0593(9) Uani 1 1 d . . . . .
C12 C 0.6549(5) 0.5965(4) 0.4402(3) 0.0657(10) Uani 1 1 d . . . . .
C8 C 0.5084(6) 0.6433(4) 0.2696(2) 0.0707(12) Uani 1 1 d . . . . .
H8 H 0.596870 0.635726 0.270312 0.085 Uiso 1 1 calc R U . . .
C14 C 0.8643(5) 0.5425(5) 0.4186(4) 0.0838(15) Uani 1 1 d . . . . .
H14 H 0.951056 0.543534 0.428970 0.101 Uiso 1 1 calc R U . . .
C1 C 0.1765(5) 0.6266(5) 0.3259(3) 0.0737(13) Uani 1 1 d . . . . .
H1 H 0.166322 0.596405 0.367746 0.088 Uiso 1 1 calc R U . . .
C16 C 0.6933(5) 0.4772(4) 0.3493(3) 0.0715(12) Uani 1 1 d . . . . .
H16 H 0.665022 0.434974 0.314786 0.086 Uiso 1 1 calc R U . . .
C15 C 0.8228(6) 0.4834(5) 0.3664(4) 0.0885(18) Uani 1 1 d . . . . .
H15 H 0.882266 0.446253 0.341504 0.106 Uiso 1 1 calc R U . . .
C13 C 0.7816(6) 0.5998(5) 0.4556(4) 0.0877(17) Uani 1 1 d . . . . .
H13 H 0.811074 0.640396 0.490748 0.105 Uiso 1 1 calc R U . . .
C4 C 0.2126(8) 0.7225(5) 0.1991(3) 0.093(2) Uani 1 1 d . . . . .
H4 H 0.223419 0.752795 0.157296 0.112 Uiso 1 1 calc R U . . .
C18 C 0.2701(4) 0.3143(4) 0.4607(3) 0.0635(11) Uani 1 1 d . . . . .
C19 C 0.3002(6) 0.2184(4) 0.5020(3) 0.0749(13) Uani 1 1 d . . . . .
H19A H 0.354516 0.173289 0.476600 0.112 Uiso 1 1 calc R U . . .
H19B H 0.222021 0.183318 0.512833 0.112 Uiso 1 1 calc R U . . .
H19C H 0.343086 0.238189 0.542461 0.112 Uiso 1 1 calc R U . . .
C20 C 0.2049(7) 0.3963(5) 0.5023(5) 0.106(3) Uani 1 1 d . . . . .
H20A H 0.267186 0.445591 0.517149 0.159 Uiso 1 1 calc R U . . .
H20B H 0.164858 0.364820 0.540392 0.159 Uiso 1 1 calc R U . . .
H20C H 0.141149 0.430452 0.475742 0.159 Uiso 1 1 calc R U . . .
C11 C 0.5650(8) 0.7152(7) 0.5282(4) 0.104(2) Uani 1 1 d . . . . .
H11A H 0.581977 0.784190 0.513267 0.156 Uiso 1 1 calc R U . . .
H11B H 0.634246 0.691869 0.555820 0.156 Uiso 1 1 calc R U . . .
H11C H 0.486840 0.714196 0.553424 0.156 Uiso 1 1 calc R U . . .
C21 C 0.1995(7) 0.2833(7) 0.3968(5) 0.115(3) Uani 1 1 d . . . . .
H21A H 0.181521 0.343661 0.370680 0.172 Uiso 1 1 calc R U . . .
H21B H 0.120676 0.249643 0.408266 0.172 Uiso 1 1 calc R U . . .
H21C H 0.252034 0.237039 0.371249 0.172 Uiso 1 1 calc R U . . .
C3 C 0.0944(8) 0.7128(7) 0.2268(4) 0.107(2) Uani 1 1 d . . . . .
H3A H 0.024785 0.739923 0.203788 0.129 Uiso 1 1 calc R U . . .
C2 C 0.0711(7) 0.6617(7) 0.2910(4) 0.104(2) Uani 1 1 d . . . . .
H2A H -0.011373 0.653213 0.307544 0.125 Uiso 1 1 calc R U . . .

loop_
_atom_site_aniso_label
_atom_site_aniso_U_11
_atom_site_aniso_U_22
_atom_site_aniso_U_33
_atom_site_aniso_U_23
_atom_site_aniso_U_13
_atom_site_aniso_U_12
S1 0.0443(4) 0.0503(4) 0.0400(4) 0.0016(3) 0.0037(3) 0.0028(3)
O1 0.0707(19) 0.0603(16) 0.0615(17) 0.0007(13) 0.0208(14) 0.0142(14)
O2 0.0628(18) 0.085(2) 0.079(2) -0.0184(18) 0.0036(16) 0.0131(17)
N2 0.0538(17) 0.0489(15) 0.0541(16) 0.0080(13) -0.0032(13) -0.0034(14)
N3 0.101(4) 0.064(2) 0.072(2) 0.0204(18) 0.015(2) -0.007(2)
N1 0.065(2) 0.072(2) 0.073(2) -0.0174(19) 0.0040(18) -0.0026(19)
C6 0.077(3) 0.0483(18) 0.060(2) 0.0139(17) 0.0052(19) -0.0019(19)
C5 0.098(4) 0.048(2) 0.060(2) 0.0063(17) 0.003(2) -0.008(2)
C17 0.0486(19) 0.0531(19) 0.060(2) 0.0019(16) 0.0070(15) -0.0027(15)
C7 0.069(2) 0.0452(17) 0.0560(19) 0.0028(14) 0.0071(19) -0.0034(17)
C9 0.048(2) 0.0527(18) 0.0548(19) 0.0000(16) 0.0065(15) -0.0002(15)
C10 0.062(2) 0.0508(18) 0.065(2) -0.0002(17) 0.005(2) 0.0033(17)
C12 0.057(2) 0.062(2) 0.078(3) -0.003(2) 0.004(2) -0.0077(18)
C8 0.081(3) 0.064(2) 0.067(3) 0.012(2) 0.018(2) -0.001(2)
C14 0.052(2) 0.085(3) 0.114(4) 0.000(3) 0.004(3) -0.004(2)
C1 0.064(3) 0.087(3) 0.070(3) 0.022(3) -0.005(2) 0.003(3)
C16 0.064(3) 0.058(2) 0.092(3) -0.004(2) 0.020(2) 0.000(2)
C15 0.055(3) 0.073(3) 0.137(5) -0.001(3) 0.029(3) 0.008(2)
C13 0.065(3) 0.086(3) 0.113(5) -0.010(3) -0.006(3) -0.013(3)
C4 0.132(6) 0.089(4) 0.060(3) 0.024(3) -0.028(3) -0.025(4)
C18 0.052(2) 0.069(2) 0.070(2) 0.019(2) 0.0061(19) -0.0081(19)
C19 0.080(3) 0.075(3) 0.070(3) 0.026(2) 0.014(2) -0.003(2)
C20 0.075(3) 0.083(4) 0.160(7) 0.021(4) 0.054(4) 0.009(3)
C11 0.092(4) 0.124(5) 0.096(4) -0.054(4) -0.015(4) -0.003(4)
C21 0.082(4) 0.125(6) 0.138(6) 0.035(5) -0.046(4) -0.048(4)
C3 0.102(5) 0.126(6) 0.094(4) 0.046(4) -0.036(4) -0.002(4)
C2 0.080(4) 0.137(6) 0.096(4) 0.048(4) -0.021(3) -0.002(4)

loop_
_atom_type_symbol
_atom_type_description
_atom_type_scat_dispersion_real
_atom_type_scat_dispersion_imag
_atom_type_scat_source
C C 0.0181 0.0091 'International Tables Vol C Tables 4.2.6.8 and 6.1.1.4'
H H 0.0000 0.0000 'International Tables Vol C Tables 4.2.6.8 and 6.1.1.4'
N N 0.0311 0.0180 'International Tables Vol C Tables 4.2.6.8 and 6.1.1.4'
O O 0.0492 0.0322 'International Tables Vol C Tables 4.2.6.8 and 6.1.1.4'
S S 0.3331 0.5567 'International Tables Vol C Tables 4.2.6.8 and 6.1.1.4'

loop_
_geom_angle_atom_site_label_1
_geom_angle_atom_site_label_2
_geom_angle_atom_site_label_3
_geom_angle
_geom_angle_site_symmetry_1
_geom_angle_site_symmetry_3
_geom_angle_publ_flag
O1 S1 N2 110.88(18) . . ?
O1 S1 C18 106.7(2) . . ?
N2 S1 C18 100.4(2) . . ?
S1 N2 H2 120.9 . . ?
C9 N2 S1 118.1(3) . . ?
C9 N2 H2 120.9 . . ?
C5 N3 H3 125.5 . . ?
C8 N3 H3 125.5 . . ?
C8 N3 C5 109.0(4) . . ?
C10 N1 C12 113.0(4) . . ?
C10 N1 C11 123.1(5) . . ?
C12 N1 C11 123.7(5) . . ?
C5 C6 C7 106.2(4) . . ?
C5 C6 C1 119.4(5) . . ?
C1 C6 C7 134.3(4) . . ?
N3 C5 C6 108.1(5) . . ?
N3 C5 C4 129.8(5) . . ?
C4 C5 C6 122.1(6) . . ?
C12 C17 C9 109.2(4) . . ?
C16 C17 C9 131.2(5) . . ?
C16 C17 C12 119.6(5) . . ?
C6 C7 C9 127.5(4) . . ?
C8 C7 C6 105.8(4) . . ?
C8 C7 C9 126.6(5) . . ?
N2 C9 C17 116.5(3) . . ?
N2 C9 C7 108.3(3) . . ?
N2 C9 C10 110.1(3) . . ?
C17 C9 C10 100.9(3) . . ?
C7 C9 C17 112.0(4) . . ?
C7 C9 C10 108.6(3) . . ?
O2 C10 N1 125.8(4) . . ?
O2 C10 C9 126.3(4) . . ?
N1 C10 C9 107.8(4) . . ?
N1 C12 C17 108.7(4) . . ?
C13 C12 N1 129.7(5) . . ?
C13 C12 C17 121.6(5) . . ?
N3 C8 C7 110.8(5) . . ?
N3 C8 H8 124.6 . . ?
C7 C8 H8 124.6 . . ?
C15 C14 H14 119.3 . . ?
C13 C14 H14 119.3 . . ?
C13 C14 C15 121.5(6) . . ?
C6 C1 H1 120.1 . . ?
C2 C1 C6 119.7(5) . . ?
C2 C1 H1 120.1 . . ?
C17 C16 H16 121.5 . . ?
C17 C16 C15 117.0(6) . . ?
C15 C16 H16 121.5 . . ?
C14 C15 C16 121.7(5) . . ?
C14 C15 H15 119.1 . . ?
C16 C15 H15 119.1 . . ?
C12 C13 C14 118.5(6) . . ?
C12 C13 H13 120.7 . . ?
C14 C13 H13 120.7 . . ?
C5 C4 H4 121.0 . . ?
C3 C4 C5 118.0(5) . . ?
C3 C4 H4 121.0 . . ?
C19 C18 S1 104.4(3) . . ?
C19 C18 C21 109.6(5) . . ?
C20 C18 S1 106.3(4) . . ?
C20 C18 C19 111.7(5) . . ?
C20 C18 C21 115.3(6) . . ?
C21 C18 S1 108.8(4) . . ?
C18 C19 H19A 109.5 . . ?
C18 C19 H19B 109.5 . . ?
C18 C19 H19C 109.5 . . ?
H19A C19 H19B 109.5 . . ?
H19A C19 H19C 109.5 . . ?
H19B C19 H19C 109.5 . . ?
C18 C20 H20A 109.5 . . ?
C18 C20 H20B 109.5 . . ?
C18 C20 H20C 109.5 . . ?
H20A C20 H20B 109.5 . . ?
H20A C20 H20C 109.5 . . ?
H20B C20 H20C 109.5 . . ?
N1 C11 H11A 109.5 . . ?
N1 C11 H11B 109.5 . . ?
N1 C11 H11C 109.5 . . ?
H11A C11 H11B 109.5 . . ?
H11A C11 H11C 109.5 . . ?
H11B C11 H11C 109.5 . . ?
C18 C21 H21A 109.5 . . ?
C18 C21 H21B 109.5 . . ?
C18 C21 H21C 109.5 . . ?
H21A C21 H21B 109.5 . . ?
H21A C21 H21C 109.5 . . ?
H21B C21 H21C 109.5 . . ?
C4 C3 H3A 118.3 . . ?
C4 C3 C2 123.4(6) . . ?
C2 C3 H3A 118.3 . . ?
C1 C2 C3 117.4(7) . . ?
C1 C2 H2A 121.3 . . ?
C3 C2 H2A 121.3 . . ?

loop_
_geom_bond_atom_site_label_1
_geom_bond_atom_site_label_2
_geom_bond_distance
_geom_bond_site_symmetry_2
_geom_bond_publ_flag
S1 O1 1.487(3) . ?
S1 N2 1.648(3) . ?
S1 C18 1.844(4) . ?
O2 C10 1.214(6) . ?
N2 H2 0.8600 . ?
N2 C9 1.475(5) . ?
N3 H3 0.8600 . ?
N3 C5 1.356(9) . ?
N3 C8 1.353(8) . ?
N1 C10 1.359(7) . ?
N1 C12 1.387(7) . ?
N1 C11 1.470(6) . ?
C6 C5 1.421(6) . ?
C6 C7 1.433(7) . ?
C6 C1 1.425(8) . ?
C5 C4 1.370(10) . ?
C17 C9 1.523(6) . ?
C17 C12 1.410(7) . ?
C17 C16 1.391(7) . ?
C7 C9 1.499(6) . ?
C7 C8 1.373(6) . ?
C9 C10 1.554(6) . ?
C12 C13 1.360(8) . ?
C8 H8 0.9300 . ?
C14 H14 0.9300 . ?
C14 C15 1.366(11) . ?
C14 C13 1.360(10) . ?
C1 H1 0.9300 . ?
C1 C2 1.381(8) . ?
C16 H16 0.9300 . ?
C16 C15 1.397(9) . ?
C15 H15 0.9300 . ?
C13 H13 0.9300 . ?
C4 H4 0.9300 . ?
C4 C3 1.359(13) . ?
C18 C19 1.527(6) . ?
C18 C20 1.512(9) . ?
C18 C21 1.530(10) . ?
C19 H19A 0.9600 . ?
C19 H19B 0.9600 . ?
C19 H19C 0.9600 . ?
C20 H20A 0.9600 . ?
C20 H20B 0.9600 . ?
C20 H20C 0.9600 . ?
C11 H11A 0.9600 . ?
C11 H11B 0.9600 . ?
C11 H11C 0.9600 . ?
C21 H21A 0.9600 . ?
C21 H21B 0.9600 . ?
C21 H21C 0.9600 . ?
C3 H3A 0.9300 . ?
C3 C2 1.465(10) . ?
C2 H2A 0.9300 . ?

loop_
_geom_torsion_atom_site_label_1
_geom_torsion_atom_site_label_2
_geom_torsion_atom_site_label_3
_geom_torsion_atom_site_label_4
_geom_torsion
_geom_torsion_site_symmetry_1
_geom_torsion_site_symmetry_2
_geom_torsion_site_symmetry_3
_geom_torsion_site_symmetry_4
_geom_torsion_publ_flag
S1 N2 C9 C17 39.4(5) . . . . ?
S1 N2 C9 C7 166.7(3) . . . . ?
S1 N2 C9 C10 -74.6(4) . . . . ?
O1 S1 N2 C9 -100.2(3) . . . . ?
O1 S1 C18 C19 55.6(4) . . . . ?
O1 S1 C18 C20 173.8(4) . . . . ?
O1 S1 C18 C21 -61.4(5) . . . . ?
N2 S1 C18 C19 171.3(4) . . . . ?
N2 S1 C18 C20 -70.5(5) . . . . ?
N2 S1 C18 C21 54.3(5) . . . . ?
N2 C9 C10 O2 -49.7(6) . . . . ?
N2 C9 C10 N1 129.9(4) . . . . ?
N3 C5 C4 C3 -177.8(7) . . . . ?
N1 C12 C13 C14 180.0(6) . . . . ?
C6 C5 C4 C3 2.2(10) . . . . ?
C6 C7 C9 N2 50.2(5) . . . . ?
C6 C7 C9 C17 -179.9(4) . . . . ?
C6 C7 C9 C10 -69.3(5) . . . . ?
C6 C7 C8 N3 0.0(6) . . . . ?
C6 C1 C2 C3 -2.8(12) . . . . ?
C5 N3 C8 C7 -0.4(6) . . . . ?
C5 C6 C7 C9 -177.2(4) . . . . ?
C5 C6 C7 C8 0.4(5) . . . . ?
C5 C6 C1 C2 2.2(9) . . . . ?
C5 C4 C3 C2 -2.9(13) . . . . ?
C17 C9 C10 O2 -173.4(5) . . . . ?
C17 C9 C10 N1 6.2(4) . . . . ?
C17 C12 C13 C14 -1.4(10) . . . . ?
C17 C16 C15 C14 2.4(10) . . . . ?
C7 C6 C5 N3 -0.6(5) . . . . ?
C7 C6 C5 C4 179.5(5) . . . . ?
C7 C6 C1 C2 -179.6(7) . . . . ?
C7 C9 C10 O2 68.8(6) . . . . ?
C7 C9 C10 N1 -111.7(4) . . . . ?
C9 C17 C12 N1 0.3(5) . . . . ?
C9 C17 C12 C13 -178.6(5) . . . . ?
C9 C17 C16 C15 178.5(5) . . . . ?
C9 C7 C8 N3 177.6(4) . . . . ?
C10 N1 C12 C17 4.2(6) . . . . ?
C10 N1 C12 C13 -177.0(6) . . . . ?
C12 N1 C10 O2 172.9(5) . . . . ?
C12 N1 C10 C9 -6.7(6) . . . . ?
C12 C17 C9 N2 -123.0(4) . . . . ?
C12 C17 C9 C7 111.5(4) . . . . ?
C12 C17 C9 C10 -3.8(5) . . . . ?
C12 C17 C16 C15 -2.9(8) . . . . ?
C8 N3 C5 C6 0.6(6) . . . . ?
C8 N3 C5 C4 -179.5(6) . . . . ?
C8 C7 C9 N2 -126.8(5) . . . . ?
C8 C7 C9 C17 3.1(6) . . . . ?
C8 C7 C9 C10 113.7(5) . . . . ?
C1 C6 C5 N3 178.1(5) . . . . ?
C1 C6 C5 C4 -1.9(8) . . . . ?
C1 C6 C7 C9 4.5(9) . . . . ?
C1 C6 C7 C8 -178.0(6) . . . . ?
C16 C17 C9 N2 55.7(7) . . . . ?
C16 C17 C9 C7 -69.8(6) . . . . ?
C16 C17 C9 C10 174.8(5) . . . . ?
C16 C17 C12 N1 -178.6(4) . . . . ?
C16 C17 C12 C13 2.5(8) . . . . ?
C15 C14 C13 C12 0.8(11) . . . . ?
C13 C14 C15 C16 -1.3(11) . . . . ?
C4 C3 C2 C1 3.2(14) . . . . ?
C18 S1 N2 C9 147.3(3) . . . . ?
C11 N1 C10 O2 -2.5(8) . . . . ?
C11 N1 C10 C9 177.9(6) . . . . ?
C11 N1 C12 C17 179.5(6) . . . . ?
C11 N1 C12 C13 -1.7(10) . . . . ?

loop_
_smtbx_masks_void_nr
_smtbx_masks_void_average_x
_smtbx_masks_void_average_y
_smtbx_masks_void_average_z
_smtbx_masks_void_volume
_smtbx_masks_void_count_electrons
_smtbx_masks_void_content
1 -0.071 -0.203 -0.250 517.5 87.9 '1.83 CH3COOCH2CH3'
2 -0.267 -0.164 0.250 517.5 88.2 '1.83 CH3COOCH2CH3'
